data_7153531
loop_
_publ_author_name
'Wang, Libo'
'Nakamura, Shuichi'
'Toru, Takeshi'

_publ_section_title
;
 Highly enantioselective reaction of lithiated N-Boc-thiazolidine: a new
 chiral formyl anion equivalent
;
_journal_issue 15
_journal_name_full 'Organic &amp;  Biomolecular Chemistry'
_journal_page_first 2168
_journal_page_last 2169
_journal_paper_doi 10.1039/b408509d
_journal_volume 2
_journal_year 2004
_chemical_formula_moiety 'C17 H23 N O4 S '
_chemical_formula_sum 'C17 H23 N O4 S'
_chemical_formula_weight 337.43
_space_group_IT_number 19
_symmetry_cell_setting orthorhombic
_symmetry_Int_Tables_number 19
_symmetry_space_group_name_Hall 'P 2ac 2ab'
_symmetry_space_group_name_H-M 'P 21 21 21'
_audit_creation_date 2004-06-16
_audit_creation_method 'by CrystalStructure 3.6.0'
_cell_angle_alpha 90
_cell_angle_beta 90
_cell_angle_gamma 90
_cell_formula_units_Z 4
_cell_length_a 8.23(1)
_cell_length_b 9.09(2)
_cell_length_c 22.57(4)
_cell_measurement_reflns_used 23425
_cell_measurement_temperature 82.0
_cell_measurement_theta_max 68.1
_cell_measurement_theta_min 5.2
_cell_volume 1688(5)
_computing_cell_refinement PROCESS-AUTO
_computing_data_collection PROCESS-AUTO
_computing_data_reduction CrystalStructure
_computing_publication_material 'CrystalStructure 3.6.0'
_computing_structure_refinement CRYSTALS
_computing_structure_solution DirectMethod
_diffrn_detector_area_resol_mean 10.00
_diffrn_measured_fraction_theta_full 0.9537
_diffrn_measured_fraction_theta_max 0.9537
_diffrn_measurement_device_type 'Rigaku RAXIS-RAPID'
_diffrn_measurement_method \w
_diffrn_radiation_type 'Cu K\a'
_diffrn_radiation_wavelength 1.5419
_diffrn_reflns_av_R_equivalents 0.058
_diffrn_reflns_limit_h_max 8
_diffrn_reflns_limit_h_min -9
_diffrn_reflns_limit_k_max 10
_diffrn_reflns_limit_k_min -10
_diffrn_reflns_limit_l_max 27
_diffrn_reflns_limit_l_min -27
_diffrn_reflns_number 31284
_diffrn_reflns_theta_full 68.19
_diffrn_reflns_theta_max 68.19
_exptl_absorpt_coefficient_mu 1.871
_exptl_absorpt_correction_type none
_exptl_crystal_colour colorless
_exptl_crystal_density_diffrn 1.326
_exptl_crystal_density_method 'not measured'
_exptl_crystal_description block
_exptl_crystal_F_000 720.00
_exptl_crystal_size_max 0.31
_exptl_crystal_size_mid 0.18
_exptl_crystal_size_min 0.08
_refine_diff_density_max 0.56
_refine_diff_density_min -0.69
_refine_ls_abs_structure_details 'Flack, H. D. (1983), Acta Cryst. A39, 876-881.  1155 Friedel Pairs'
_refine_ls_abs_structure_Flack 0.24(5)
_refine_ls_extinction_method none
_refine_ls_goodness_of_fit_ref 4.581
_refine_ls_hydrogen_treatment refall
_refine_ls_number_parameters 232
_refine_ls_number_reflns 2394
_refine_ls_R_factor_gt 0.0660
_refine_ls_shift/su_max 0.0000
_refine_ls_structure_factor_coef F
_refine_ls_weighting_details 'w = 1.0'
_refine_ls_weighting_scheme unit
_refine_ls_wR_factor_ref 0.0680
_reflns_number_gt 2394
_reflns_number_total 2887
_reflns_threshold_expression F^2^>2.0\s(F^2^)
_cod_data_source_file b408509dsup1.cif
_cod_data_source_block compound_1
_cod_original_cell_volume 1689(4)
_cod_original_formula_sum 'C17 H23 N O4 S '
_cod_database_code 7153531

loop_
_symmetry_equiv_pos_site_id
_symmetry_equiv_pos_as_xyz
1 +X,+Y,+Z
2 1/2+X,1/2-Y,-Z
3 -X,1/2+Y,1/2-Z
4 1/2-X,-Y,1/2+Z

loop_
_atom_site_label
_atom_site_type_symbol
_atom_site_fract_x
_atom_site_fract_y
_atom_site_fract_z
_atom_site_U_iso_or_equiv
_atom_site_adp_type
_atom_site_occupancy
_atom_site_symmetry_multiplicity
_atom_site_calc_flag
_atom_site_refinement_flags
S(1) S 0.6382(2) 0.6835(2) 0.02177(6) 0.0372(4) Uani 1.00 1 d .
O(1) O 0.6523(5) 1.0113(4) 0.0092(1) 0.034(1) Uani 1.00 1 d .
O(2) O 0.4371(5) 1.1559(5) 0.0203(2) 0.044(1) Uani 1.00 1 d .
O(3) O 0.8326(5) 0.8005(4) -0.1438(1) 0.032(1) Uani 1.00 1 d .
O(4) O 0.7129(5) 0.5910(4) -0.1775(2) 0.040(1) Uani 1.00 1 d .
N(1) N 0.6313(6) 0.7039(5) -0.0933(2) 0.029(1) Uani 1.00 1 d .
C(1) C 0.6750(7) 0.7963(6) -0.0441(2) 0.029(1) Uani 1.00 1 d .
C(2) C 0.5742(8) 0.5251(6) -0.0205(3) 0.037(2) Uani 1.00 1 d .
C(3) C 0.5172(8) 0.5884(6) -0.0784(3) 0.036(2) Uani 1.00 1 d .
C(4) C 0.5760(8) 0.9377(6) -0.0400(2) 0.035(2) Uani 1.00 1 d .
C(5) C 0.5783(7) 1.0309(6) -0.0948(2) 0.032(2) Uani 1.00 1 d .
C(6) C 0.6803(7) 1.1495(6) -0.1009(3) 0.036(2) Uani 1.00 1 d .
C(7) C 0.6774(8) 1.2313(7) -0.1524(3) 0.045(2) Uani 1.00 1 d .
C(8) C 0.5762(8) 1.1921(8) -0.1975(3) 0.045(2) Uani 1.00 1 d .
C(9) C 0.4773(8) 1.0728(7) -0.1920(3) 0.043(2) Uani 1.00 1 d .
C(10) C 0.4769(8) 0.9948(7) -0.1403(3) 0.040(2) Uani 1.00 1 d .
C(11) C 0.5686(9) 1.1229(7) 0.0351(3) 0.040(2) Uani 1.00 1 d .
C(12) C 0.6674(8) 1.1924(7) 0.0822(2) 0.043(2) Uani 1.00 1 d .
C(13) C 0.7252(7) 0.6899(7) -0.1412(2) 0.032(2) Uani 1.00 1 d .
C(14) C 0.9514(7) 0.8079(7) -0.1908(2) 0.036(2) Uani 1.00 1 d .
C(15) C 1.0366(8) 0.9505(7) -0.1770(3) 0.040(2) Uani 1.00 1 d .
C(16) C 0.8712(8) 0.8150(7) -0.2501(2) 0.042(2) Uani 1.00 1 d .
C(17) C 1.0639(8) 0.6778(7) -0.1846(2) 0.043(2) Uani 1.00 1 d .
H(1) H 0.7870 0.8207 -0.0466 0.035 Uiso 1.00 1 c R
H(2) H 0.6622 0.4592 -0.0267 0.044 Uiso 1.00 1 c R
H(3) H 0.4886 0.4751 -0.0007 0.044 Uiso 1.00 1 c R
H(4) H 0.4109 0.6277 -0.0742 0.043 Uiso 1.00 1 c R
H(5) H 0.5171 0.5152 -0.1084 0.043 Uiso 1.00 1 c R
H(6) H 0.4673 0.9135 -0.0298 0.041 Uiso 1.00 1 c R
H(7) H 0.7519 1.1748 -0.0695 0.043 Uiso 1.00 1 c R
H(8) H 0.7454 1.3151 -0.1563 0.054 Uiso 1.00 1 c R
H(9) H 0.5740 1.2483 -0.2330 0.054 Uiso 1.00 1 c R
H(10) H 0.4090 1.0434 -0.2237 0.051 Uiso 1.00 1 c R
H(11) H 0.4061 0.9130 -0.1358 0.048 Uiso 1.00 1 c R
H(12) H 0.6941 1.1214 0.1115 0.051 Uiso 1.00 1 c R
H(13) H 0.7642 1.2305 0.0653 0.051 Uiso 1.00 1 c R
H(14) H 0.6074 1.2701 0.0999 0.051 Uiso 1.00 1 c R
H(15) H 1.0826 0.9473 -0.1384 0.048 Uiso 1.00 1 c R
H(16) H 1.1200 0.9674 -0.2053 0.048 Uiso 1.00 1 c R
H(17) H 0.9593 1.0278 -0.1790 0.048 Uiso 1.00 1 c R
H(18) H 0.8046 0.9001 -0.2518 0.050 Uiso 1.00 1 c R
H(19) H 0.9504 0.8192 -0.2806 0.050 Uiso 1.00 1 c R
H(20) H 0.8061 0.7297 -0.2551 0.050 Uiso 1.00 1 c R
H(21) H 1.0026 0.5896 -0.1874 0.051 Uiso 1.00 1 c R
H(22) H 1.1430 0.6800 -0.2152 0.051 Uiso 1.00 1 c R
H(23) H 1.1166 0.6817 -0.1472 0.051 Uiso 1.00 1 c R

loop_
_atom_site_aniso_label
_atom_site_aniso_U_11
_atom_site_aniso_U_22
_atom_site_aniso_U_33
_atom_site_aniso_U_12
_atom_site_aniso_U_13
_atom_site_aniso_U_23
S(1) 0.0406(9) 0.0440(8) 0.0271(6) 0.0002(7) 0.0007(6) 0.0036(6)
O(1) 0.037(2) 0.040(2) 0.026(2) 0.008(2) -0.005(2) -0.007(2)
O(2) 0.038(3) 0.051(3) 0.044(2) 0.005(2) 0.006(2) -0.008(2)
O(3) 0.039(2) 0.030(2) 0.026(2) -0.005(2) 0.006(2) -0.002(2)
O(4) 0.047(3) 0.042(2) 0.030(2) -0.008(2) 0.002(2) -0.004(2)
N(1) 0.030(3) 0.032(2) 0.025(2) -0.001(2) 0.000(2) -0.002(2)
C(1) 0.027(3) 0.034(3) 0.026(2) 0.004(2) 0.006(2) -0.006(2)
C(2) 0.037(3) 0.041(3) 0.033(3) -0.003(3) 0.005(3) 0.000(3)
C(3) 0.035(4) 0.037(3) 0.037(3) -0.004(3) 0.003(3) -0.003(3)
C(4) 0.040(4) 0.041(3) 0.023(3) 0.001(3) 0.003(3) -0.002(2)
C(5) 0.033(4) 0.037(3) 0.027(3) 0.007(3) -0.005(2) 0.005(2)
C(6) 0.037(4) 0.034(3) 0.036(3) -0.001(3) 0.003(3) -0.002(2)
C(7) 0.047(5) 0.045(4) 0.044(4) 0.002(3) 0.010(3) 0.006(3)
C(8) 0.050(4) 0.052(4) 0.032(3) 0.011(4) 0.009(3) 0.010(3)
C(9) 0.043(4) 0.053(4) 0.033(3) 0.009(3) -0.001(3) 0.005(3)
C(10) 0.042(4) 0.042(4) 0.036(3) -0.000(3) -0.001(3) 0.003(3)
C(11) 0.047(4) 0.043(3) 0.032(3) -0.004(3) 0.004(3) -0.001(3)
C(12) 0.047(4) 0.050(4) 0.031(3) 0.008(3) 0.003(3) -0.007(3)
C(13) 0.034(3) 0.033(3) 0.028(3) -0.002(3) 0.000(2) 0.004(3)
C(14) 0.044(4) 0.035(3) 0.028(3) 0.001(3) 0.008(3) -0.001(3)
C(15) 0.041(4) 0.045(4) 0.035(3) -0.011(3) 0.003(3) -0.001(3)
C(16) 0.059(5) 0.040(3) 0.026(3) -0.007(4) 0.000(3) 0.004(3)
C(17) 0.041(4) 0.056(4) 0.031(3) 0.007(3) 0.007(3) -0.002(3)

loop_
_atom_type_symbol
_atom_type_description
_atom_type_scat_dispersion_real
_atom_type_scat_dispersion_imag
_atom_type_scat_source
C C 0.018 0.009
;
International Tables for Crystallography
(1992, Vol. C, Tables 4.2.6.8 and 6.1.1.4)
;
H H 0.000 0.000
;
International Tables for Crystallography
(1992, Vol. C, Table 6.1.1.4)
;
N N 0.031 0.018
;
International Tables for Crystallography
(1992, Vol. C, Tables 4.2.6.8 and 6.1.1.4)
;
O O 0.049 0.032
;
International Tables for Crystallography
(1992, Vol. C, Tables 4.2.6.8 and 6.1.1.4)
;
S S 0.333 0.557
;
International Tables for Crystallography
(1992, Vol. C, Tables 4.2.6.8 and 6.1.1.4)
;
